data_7035470
loop_
_publ_author_name
'Chen, Ming'
'Tang, Xiao-Yan'
'Yang, Shui-Ping'
'Li, Huan-Huan'
'Zhao, Hai-Qing'
'Jiang, Zhi-Hong'
'Chen, Jin-Xiang'
'Chen, Wen-Hua'

_publ_section_title
;
 Five water-soluble zwitterionic copper(ii)-carboxylate polymers: role of
 dipyridyl coligands in enhancing the DNA-binding, cleaving and anticancer
 activities.
;
_journal_issue 29
_journal_name_full 'Dalton transactions (Cambridge, England : 2003)'
_journal_page_first 13369
_journal_page_last 13377
_journal_paper_doi 10.1039/c5dt01648g
_journal_volume 44
_journal_year 2015
_chemical_formula_moiety 'C19 H13 Cu N3 O6, 3(H2 O)'
_chemical_formula_sum 'C19 H19 Cu N3 O9'
_chemical_formula_weight 496.91
_space_group_IT_number 14
_symmetry_cell_setting monoclinic
_symmetry_space_group_name_Hall '-P 2yn'
_symmetry_space_group_name_H-M 'P 1 21/n 1'
_atom_sites_solution_hydrogens geom
_atom_sites_solution_primary direct
_atom_sites_solution_secondary difmap
_audit_creation_method SHELXL-97
_audit_update_record
;
2015-06-02 deposited with the CCDC.
2015-06-17 downloaded from the CCDC.
;
_cell_angle_alpha 90.00
_cell_angle_beta 94.0020(8)
_cell_angle_gamma 90.00
_cell_formula_units_Z 4
_cell_length_a 9.1905(5)
_cell_length_b 7.7875(4)
_cell_length_c 27.5073(15)
_cell_measurement_reflns_used 6674
_cell_measurement_temperature 296(2)
_cell_measurement_theta_max 30.10
_cell_measurement_theta_min 2.39
_cell_volume 1963.92(18)
_computing_cell_refinement 'ApexII (Bruker, 2011)'
_computing_data_collection 'ApexII (Bruker, 2011)'
_computing_data_reduction 'ApexII (Bruker, 2011)'
_computing_molecular_graphics 'Diamond 3.2f (Crystal Impact GbR, 1997-2010)'
_computing_publication_material 'publCIF (Westrip, 2010)'
_computing_structure_refinement 'SHELXL-97 (Sheldrick, 2008)'
_computing_structure_solution 'SHELXS-97 (Sheldrick, 2008)'
_diffrn_ambient_temperature 296(2)
_diffrn_measured_fraction_theta_full 0.997
_diffrn_measured_fraction_theta_max 0.997
_diffrn_measurement_device_type 'Bruker ApexII'
_diffrn_measurement_method 'phi and omega scans'
_diffrn_radiation_monochromator graphite
_diffrn_radiation_source 'fine-focus sealed tube'
_diffrn_radiation_type MoK\a
_diffrn_radiation_wavelength 0.71073
_diffrn_reflns_av_R_equivalents 0.0234
_diffrn_reflns_av_unetI/netI 0.0241
_diffrn_reflns_limit_h_max 10
_diffrn_reflns_limit_h_min -12
_diffrn_reflns_limit_k_max 10
_diffrn_reflns_limit_k_min -10
_diffrn_reflns_limit_l_max 37
_diffrn_reflns_limit_l_min -37
_diffrn_reflns_number 17069
_diffrn_reflns_theta_full 28.70
_diffrn_reflns_theta_max 28.70
_diffrn_reflns_theta_min 2.29
_diffrn_standards_decay_% 0
_diffrn_standards_interval_count 0
_diffrn_standards_interval_time 0
_diffrn_standards_number 0
_exptl_absorpt_coefficient_mu 1.173
_exptl_absorpt_correction_T_max 0.7197
_exptl_absorpt_correction_T_min 0.6511
_exptl_absorpt_correction_type multi-scan
_exptl_absorpt_process_details 'SADABS, (Sheldrick 2008)'
_exptl_crystal_colour blue
_exptl_crystal_density_diffrn 1.681
_exptl_crystal_density_method 'not measured'
_exptl_crystal_description block
_exptl_crystal_F_000 1020
_exptl_crystal_size_max 0.40
_exptl_crystal_size_mid 0.35
_exptl_crystal_size_min 0.30
_refine_diff_density_max 0.371
_refine_diff_density_min -0.577
_refine_diff_density_rms 0.058
_refine_ls_extinction_method none
_refine_ls_goodness_of_fit_ref 1.062
_refine_ls_hydrogen_treatment mixed
_refine_ls_matrix_type full
_refine_ls_number_parameters 307
_refine_ls_number_reflns 5066
_refine_ls_number_restraints 9
_refine_ls_restrained_S_all 1.062
_refine_ls_R_factor_all 0.0398
_refine_ls_R_factor_gt 0.0325
_refine_ls_shift/su_max 0.002
_refine_ls_shift/su_mean 0.000
_refine_ls_structure_factor_coef Fsqd
_refine_ls_weighting_details 'calc w=1/[\s^2^(Fo^2^)+(0.0364P)^2^+1.2000P] where P=(Fo^2^+2Fc^2^)/3'
_refine_ls_weighting_scheme calc
_refine_ls_wR_factor_gt 0.0785
_refine_ls_wR_factor_ref 0.0814
_reflns_number_gt 4415
_reflns_number_total 5066
_reflns_threshold_expression >2sigma(I)
_cod_data_source_file c5dt01648g2.cif
_cod_data_source_block Cpx3
_cod_depositor_comments 'Adding full bibliography for 7035468--7035472.cif.'
_cod_original_cell_volume 1963.93(18)
_cod_original_sg_symbol_H-M P2(1)/n
_cod_database_code 7035470
_publcif_datablock.id {ebd7af0b-d308-48e7-a90d-7a6ecc6c02e0}

loop_
_symmetry_equiv_pos_as_xyz
'x, y, z'
'-x+1/2, y+1/2, -z+1/2'
'-x, -y, -z'
'x-1/2, -y-1/2, z-1/2'

loop_
_atom_site_label
_atom_site_type_symbol
_atom_site_fract_x
_atom_site_fract_y
_atom_site_fract_z
_atom_site_U_iso_or_equiv
_atom_site_adp_type
_atom_site_occupancy
_atom_site_symmetry_multiplicity
_atom_site_calc_flag
_atom_site_refinement_flags
Cu1 Cu 0.52842(2) 0.47511(3) 0.868051(7) 0.02131(7) Uani 1 1 d .
O1 O 0.24603(15) 0.36821(17) 0.81063(5) 0.0300(3) Uani 1 1 d .
O1W O 0.3521(2) 0.4367(3) 0.60218(9) 0.0702(6) Uani 1 1 d D
H1W1 H 0.382(4) 0.508(4) 0.6242(11) 0.084 Uiso 1 1 d D
H2W1 H 0.2601(19) 0.442(4) 0.6018(12) 0.084 Uiso 1 1 d D
O2 O 0.38463(13) 0.59961(16) 0.82647(4) 0.0235(3) Uani 1 1 d .
O2W O 0.0224(2) 0.1471(3) 0.82704(8) 0.0608(5) Uani 1 1 d D
H1W2 H 0.094(3) 0.215(3) 0.8196(11) 0.073 Uiso 1 1 d D
H2W2 H 0.022(3) 0.074(3) 0.8034(9) 0.073 Uiso 1 1 d D
O3 O -0.45104(15) 0.4174(2) 0.74941(5) 0.0384(4) Uani 1 1 d .
O3W O 0.56891(19) 0.1804(3) 0.61367(7) 0.0507(4) Uani 1 1 d D
H1W3 H 0.513(3) 0.266(3) 0.6078(11) 0.061 Uiso 1 1 d D
H2W3 H 0.652(2) 0.219(4) 0.6121(10) 0.061 Uiso 1 1 d D
O4 O -0.32472(14) 0.4646(2) 0.82053(5) 0.0329(3) Uani 1 1 d .
O5 O 0.05133(16) 0.4474(2) 0.60335(5) 0.0376(3) Uani 1 1 d .
O6 O -0.12829(14) 0.25742(18) 0.61113(4) 0.0303(3) Uani 1 1 d .
N1 N 0.39195(16) 0.4434(2) 0.92141(5) 0.0238(3) Uani 1 1 d .
N2 N 0.65367(16) 0.3255(2) 0.91306(5) 0.0240(3) Uani 1 1 d .
N3 N 0.04699(15) 0.55893(18) 0.75145(5) 0.0198(3) Uani 1 1 d .
C1 C 0.2578(2) 0.5083(3) 0.92270(7) 0.0326(4) Uani 1 1 d .
H1 H 0.2237 0.5824 0.8979 0.039 Uiso 1 1 calc R
C2 C 0.1677(2) 0.4700(3) 0.95929(8) 0.0396(5) Uani 1 1 d .
H2 H 0.0736 0.5143 0.9586 0.048 Uiso 1 1 calc R
C3 C 0.2197(2) 0.3647(3) 0.99693(8) 0.0391(5) Uani 1 1 d .
H3 H 0.1616 0.3385 1.0223 0.047 Uiso 1 1 calc R
C4 C 0.3592(2) 0.2988(3) 0.99653(7) 0.0313(4) Uani 1 1 d .
H4 H 0.3968 0.2288 1.0218 0.038 Uiso 1 1 calc R
C5 C 0.44204(19) 0.3388(2) 0.95792(6) 0.0233(3) Uani 1 1 d .
C6 C 0.59134(19) 0.2732(2) 0.95353(6) 0.0236(3) Uani 1 1 d .
C7 C 0.6636(2) 0.1688(3) 0.98797(7) 0.0337(4) Uani 1 1 d .
H7 H 0.6188 0.1351 1.0157 0.040 Uiso 1 1 calc R
C8 C 0.8035(2) 0.1156(3) 0.98037(8) 0.0420(5) Uani 1 1 d .
H8 H 0.8544 0.0458 1.0031 0.050 Uiso 1 1 calc R
C9 C 0.8671(2) 0.1670(3) 0.93867(8) 0.0413(5) Uani 1 1 d .
H9 H 0.9609 0.1312 0.9328 0.050 Uiso 1 1 calc R
C10 C 0.7896(2) 0.2722(3) 0.90589(7) 0.0342(4) Uani 1 1 d .
H10 H 0.8326 0.3072 0.8779 0.041 Uiso 1 1 calc R
C11 C 0.27493(18) 0.5216(2) 0.80697(6) 0.0195(3) Uani 1 1 d .
C12 C 0.17224(19) 0.6441(2) 0.77814(6) 0.0232(3) Uani 1 1 d .
H12A H 0.1355 0.7275 0.8004 0.028 Uiso 1 1 calc R
H12B H 0.2273 0.7061 0.7550 0.028 Uiso 1 1 calc R
C13 C 0.05602(18) 0.5141(2) 0.70425(6) 0.0222(3) Uani 1 1 d .
H13 H 0.1415 0.5357 0.6891 0.027 Uiso 1 1 calc R
C14 C -0.06010(18) 0.4367(2) 0.67834(6) 0.0196(3) Uani 1 1 d .
C15 C -0.18847(18) 0.4132(2) 0.70129(6) 0.0217(3) Uani 1 1 d .
H15 H -0.2689 0.3639 0.6843 0.026 Uiso 1 1 calc R
C16 C -0.19740(18) 0.4632(2) 0.74960(6) 0.0197(3) Uani 1 1 d .
C17 C -0.07545(18) 0.5331(2) 0.77441(6) 0.0215(3) Uani 1 1 d .
H17 H -0.0782 0.5622 0.8071 0.026 Uiso 1 1 calc R
C18 C -0.33884(19) 0.4464(2) 0.77474(6) 0.0220(3) Uani 1 1 d .
C19 C -0.04410(18) 0.3761(2) 0.62596(6) 0.0232(3) Uani 1 1 d .

loop_
_atom_site_aniso_label
_atom_site_aniso_U_11
_atom_site_aniso_U_22
_atom_site_aniso_U_33
_atom_site_aniso_U_23
_atom_site_aniso_U_13
_atom_site_aniso_U_12
Cu1 0.01683(11) 0.03160(12) 0.01568(10) 0.00313(8) 0.00233(7) 0.00296(8)
O1 0.0327(7) 0.0233(6) 0.0336(7) 0.0009(5) -0.0013(6) -0.0009(5)
O1W 0.0340(10) 0.0867(16) 0.0905(16) -0.0323(13) 0.0086(10) -0.0044(10)
O2 0.0182(6) 0.0288(6) 0.0229(6) 0.0017(5) -0.0037(4) -0.0016(5)
O2W 0.0566(12) 0.0647(13) 0.0615(12) 0.0048(10) 0.0076(10) -0.0192(10)
O3 0.0239(7) 0.0609(10) 0.0309(7) -0.0146(7) 0.0064(6) -0.0162(7)
O3W 0.0355(9) 0.0605(12) 0.0552(10) 0.0032(9) -0.0029(8) -0.0058(8)
O4 0.0231(6) 0.0585(9) 0.0177(6) 0.0031(6) 0.0057(5) 0.0064(6)
O5 0.0343(8) 0.0542(10) 0.0258(7) 0.0004(6) 0.0130(6) -0.0068(7)
O6 0.0291(7) 0.0400(8) 0.0216(6) -0.0086(5) -0.0002(5) -0.0033(6)
N1 0.0204(7) 0.0319(8) 0.0195(7) 0.0016(6) 0.0045(5) 0.0028(6)
N2 0.0207(7) 0.0308(8) 0.0206(7) 0.0034(6) 0.0017(5) 0.0034(6)
N3 0.0177(7) 0.0214(7) 0.0197(6) 0.0000(5) -0.0024(5) -0.0009(5)
C1 0.0287(10) 0.0443(12) 0.0253(9) 0.0037(8) 0.0060(7) 0.0106(8)
C2 0.0275(10) 0.0556(14) 0.0371(11) -0.0005(10) 0.0120(8) 0.0098(9)
C3 0.0364(11) 0.0516(13) 0.0314(10) 0.0044(9) 0.0184(9) 0.0004(10)
C4 0.0339(10) 0.0387(11) 0.0222(8) 0.0048(7) 0.0073(7) -0.0014(8)
C5 0.0238(8) 0.0270(9) 0.0189(8) 0.0008(6) 0.0015(6) -0.0028(7)
C6 0.0244(8) 0.0259(9) 0.0203(8) 0.0012(6) 0.0006(6) -0.0007(7)
C7 0.0354(11) 0.0383(11) 0.0272(9) 0.0108(8) -0.0002(8) 0.0021(9)
C8 0.0395(12) 0.0452(13) 0.0404(12) 0.0143(10) -0.0046(9) 0.0129(10)
C9 0.0289(10) 0.0511(13) 0.0439(12) 0.0074(10) 0.0026(9) 0.0157(10)
C10 0.0265(10) 0.0459(12) 0.0307(10) 0.0060(8) 0.0059(7) 0.0085(9)
C11 0.0175(7) 0.0253(8) 0.0162(7) -0.0022(6) 0.0035(6) 0.0009(6)
C12 0.0205(8) 0.0233(8) 0.0249(8) -0.0008(6) -0.0055(6) -0.0031(6)
C13 0.0187(8) 0.0268(9) 0.0213(8) 0.0018(6) 0.0034(6) 0.0010(6)
C14 0.0198(8) 0.0225(8) 0.0165(7) -0.0003(6) 0.0019(6) 0.0010(6)
C15 0.0196(8) 0.0272(8) 0.0184(7) -0.0026(6) 0.0018(6) -0.0028(7)
C16 0.0193(7) 0.0226(8) 0.0173(7) 0.0000(6) 0.0029(6) -0.0003(6)
C17 0.0222(8) 0.0250(8) 0.0173(7) -0.0006(6) 0.0009(6) 0.0010(7)
C18 0.0229(8) 0.0229(9) 0.0209(8) -0.0008(6) 0.0069(6) -0.0011(6)
C19 0.0208(8) 0.0319(9) 0.0170(7) -0.0013(6) 0.0027(6) 0.0056(7)

loop_
_atom_type_symbol
_atom_type_description
_atom_type_scat_dispersion_real
_atom_type_scat_dispersion_imag
_atom_type_scat_source
C C 0.0033 0.0016 'International Tables Vol C Tables 4.2.6.8 and 6.1.1.4'
H H 0.0000 0.0000 'International Tables Vol C Tables 4.2.6.8 and 6.1.1.4'
N N 0.0061 0.0033 'International Tables Vol C Tables 4.2.6.8 and 6.1.1.4'
O O 0.0106 0.0060 'International Tables Vol C Tables 4.2.6.8 and 6.1.1.4'
Cu Cu 0.3201 1.2651 'International Tables Vol C Tables 4.2.6.8 and 6.1.1.4'

loop_
_geom_angle_atom_site_label_1
_geom_angle_atom_site_label_2
_geom_angle_atom_site_label_3
_geom_angle
_geom_angle_site_symmetry_1
_geom_angle_site_symmetry_3
O4 Cu1 O2 95.77(5) 1_655 .
O4 Cu1 N2 89.72(6) 1_655 .
O2 Cu1 N2 172.05(6) . .
O4 Cu1 N1 169.29(6) 1_655 .
O2 Cu1 N1 93.30(6) . .
N2 Cu1 N1 80.70(6) . .
O4 Cu1 O6 85.88(6) 1_655 2_556
O2 Cu1 O6 85.28(5) . 2_556
N2 Cu1 O6 100.88(5) . 2_556
N1 Cu1 O6 100.56(5) . 2_556
H1W1 O1W H2W1 104(3) . .
C11 O2 Cu1 119.93(11) . .
H1W2 O2W H2W2 101(2) . .
H1W3 O3W H2W3 105(3) . .
C18 O4 Cu1 130.24(12) . 1_455
C19 O6 Cu1 111.99(11) . 2_546
C1 N1 C5 118.45(16) . .
C1 N1 Cu1 126.65(13) . .
C5 N1 Cu1 114.82(12) . .
C10 N2 C6 118.70(16) . .
C10 N2 Cu1 126.05(13) . .
C6 N2 Cu1 115.23(12) . .
C17 N3 C13 121.46(14) . .
C17 N3 C12 118.85(14) . .
C13 N3 C12 119.65(14) . .
N1 C1 C2 122.67(18) . .
N1 C1 H1 118.7 . .
C2 C1 H1 118.7 . .
C1 C2 C3 118.80(19) . .
C1 C2 H2 120.6 . .
C3 C2 H2 120.6 . .
C2 C3 C4 119.20(18) . .
C2 C3 H3 120.4 . .
C4 C3 H3 120.4 . .
C3 C4 C5 118.87(18) . .
C3 C4 H4 120.6 . .
C5 C4 H4 120.6 . .
N1 C5 C4 121.97(17) . .
N1 C5 C6 114.75(15) . .
C4 C5 C6 123.28(16) . .
N2 C6 C7 122.08(17) . .
N2 C6 C5 114.41(15) . .
C7 C6 C5 123.50(16) . .
C8 C7 C6 118.74(19) . .
C8 C7 H7 120.6 . .
C6 C7 H7 120.6 . .
C7 C8 C9 119.42(19) . .
C7 C8 H8 120.3 . .
C9 C8 H8 120.3 . .
C10 C9 C8 118.99(19) . .
C10 C9 H9 120.5 . .
C8 C9 H9 120.5 . .
N2 C10 C9 122.06(19) . .
N2 C10 H10 119.0 . .
C9 C10 H10 119.0 . .
O1 C11 O2 127.08(16) . .
O1 C11 C12 121.41(15) . .
O2 C11 C12 111.48(14) . .
N3 C12 C11 114.18(14) . .
N3 C12 H12A 108.7 . .
C11 C12 H12A 108.7 . .
N3 C12 H12B 108.7 . .
C11 C12 H12B 108.7 . .
H12A C12 H12B 107.6 . .
N3 C13 C14 120.77(15) . .
N3 C13 H13 119.6 . .
C14 C13 H13 119.6 . .
C13 C14 C15 118.28(15) . .
C13 C14 C19 119.91(15) . .
C15 C14 C19 121.80(15) . .
C14 C15 C16 120.37(15) . .
C14 C15 H15 119.8 . .
C16 C15 H15 119.8 . .
C17 C16 C15 118.77(15) . .
C17 C16 C18 119.92(15) . .
C15 C16 C18 121.29(15) . .
N3 C17 C16 120.25(15) . .
N3 C17 H17 119.9 . .
C16 C17 H17 119.9 . .
O3 C18 O4 127.66(16) . .
O3 C18 C16 118.02(15) . .
O4 C18 C16 114.32(15) . .
O5 C19 O6 127.43(16) . .
O5 C19 C14 116.78(16) . .
O6 C19 C14 115.78(15) . .

loop_
_geom_bond_atom_site_label_1
_geom_bond_atom_site_label_2
_geom_bond_distance
_geom_bond_site_symmetry_2
Cu1 O4 1.9452(13) 1_655
Cu1 O2 1.9451(12) .
Cu1 N2 2.0042(14) .
Cu1 N1 2.0112(15) .
Cu1 O6 2.4353(15) 2_556
O1 C11 1.229(2) .
O1W H1W1 0.854(18) .
O1W H2W1 0.846(18) .
O2 C11 1.264(2) .
O2W H1W2 0.878(17) .
O2W H2W2 0.865(17) .
O3 C18 1.225(2) .
O3W H1W3 0.848(17) .
O3W H2W3 0.828(17) .
O4 C18 1.265(2) .
O4 Cu1 1.9452(13) 1_455
O5 C19 1.241(2) .
O6 C19 1.255(2) .
O6 Cu1 2.4353(15) 2_546
N1 C1 1.335(2) .
N1 C5 1.349(2) .
N2 C10 1.344(2) .
N2 C6 1.350(2) .
N3 C17 1.343(2) .
N3 C13 1.353(2) .
N3 C12 1.479(2) .
C1 C2 1.380(3) .
C1 H1 0.9300 .
C2 C3 1.380(3) .
C2 H2 0.9300 .
C3 C4 1.382(3) .
C3 H3 0.9300 .
C4 C5 1.385(2) .
C4 H4 0.9300 .
C5 C6 1.477(2) .
C6 C7 1.383(2) .
C7 C8 1.380(3) .
C7 H7 0.9300 .
C8 C9 1.383(3) .
C8 H8 0.9300 .
C9 C10 1.379(3) .
C9 H9 0.9300 .
C10 H10 0.9300 .
C11 C12 1.525(2) .
C12 H12A 0.9700 .
C12 H12B 0.9700 .
C13 C14 1.380(2) .
C13 H13 0.9300 .
C14 C15 1.388(2) .
C14 C19 1.533(2) .
C15 C16 1.393(2) .
C15 H15 0.9300 .
C16 C17 1.382(2) .
C16 C18 1.520(2) .
C17 H17 0.9300 .

loop_
_publcif_info_exptl_table_extra_item
sin_theta_over_lambda_max
